data_4514257
loop_
_publ_author_name
'Glomb, Sebastian'
'Woschko, Dennis'
'Makhloufi, Gamall'
'Janiak, Christoph'

_publ_section_title
;
 Metal-Organic Frameworks with Internal Urea-Functionalized Dicarboxylate
 Linkers for SO2 and NH3 Adsorption.
;
_journal_issue 42
_journal_name_full 'ACS applied materials &amp; interfaces'
_journal_page_first 37419
_journal_page_last 37434
_journal_paper_doi 10.1021/acsami.7b10884
_journal_volume 9
_journal_year 2017
_chemical_formula_moiety 'C90 H42 N12 O32 Zn8'
_chemical_formula_sum 'C90 H42 N12 O32 Zn8'
_chemical_formula_weight 2326.31
_chemical_name_systematic
;
 ?
;
_space_group_crystal_system trigonal
_space_group_IT_number 167
_space_group_name_Hall '-R 3 2"c'
_space_group_name_H-M_alt 'R -3 c :H'
_symmetry_space_group_name_Hall '-R 3 2"c'
_symmetry_space_group_name_H-M 'R -3 c :H'
_atom_sites_solution_hydrogens geom
_audit_creation_method SHELXL-2014
_cell_angle_alpha 90
_cell_angle_beta 90
_cell_angle_gamma 120
_cell_formula_units_Z 12
_cell_length_a 24.4635(15)
_cell_length_b 24.4635(15)
_cell_length_c 112.996(8)
_cell_measurement_reflns_used 9911
_cell_measurement_temperature 100(2)
_cell_measurement_theta_max 54.504
_cell_measurement_theta_min 2.346
_cell_volume 58564(7)
_computing_cell_refinement 'SAINT (Bruker, 2015)'
_computing_data_collection 'APEX2 (Bruker, 2014)'
_computing_data_reduction 'SAINT (Bruker, 2015)'
_computing_molecular_graphics 'DIAMOND 3.2 (Crystal Impact, 2015)'
_computing_publication_material 'SHELXL-97 (Sheldrick, 2008)'
_computing_structure_refinement 'SHELXL-2014/7 (Sheldrick, 2014)'
_computing_structure_solution 'SHELXL-2014 (Sheldrick, 2014)'
_diffrn_ambient_temperature 100(2)
_diffrn_measured_fraction_theta_full 0.680
_diffrn_measured_fraction_theta_max 0.994
_diffrn_measurement_device_type 'Bruker Kappa APEX-II CCD area detector'
_diffrn_measurement_method '\w scans'
_diffrn_radiation_monochromator 'multilayer mirror'
_diffrn_radiation_source 'microfocus sealed tube'
_diffrn_radiation_type CuK\a
_diffrn_radiation_wavelength 1.54178
_diffrn_reflns_av_R_equivalents 0.0805
_diffrn_reflns_av_unetI/netI 0.0588
_diffrn_reflns_Laue_measured_fraction_full 0.680
_diffrn_reflns_Laue_measured_fraction_max 0.994
_diffrn_reflns_limit_h_max 25
_diffrn_reflns_limit_h_min -23
_diffrn_reflns_limit_k_max 25
_diffrn_reflns_limit_k_min -17
_diffrn_reflns_limit_l_max 118
_diffrn_reflns_limit_l_min -117
_diffrn_reflns_number 65987
_diffrn_reflns_point_group_measured_fraction_full 0.680
_diffrn_reflns_point_group_measured_fraction_max 0.994
_diffrn_reflns_theta_full 67.679
_diffrn_reflns_theta_max 54.569
_diffrn_reflns_theta_min 2.227
_exptl_absorpt_coefficient_mu 1.439
_exptl_absorpt_correction_T_max 0.7507
_exptl_absorpt_correction_T_min 0.6796
_exptl_absorpt_correction_type multi-scan
_exptl_absorpt_process_details '(<i>SADABS</i>; Sheldrick, 1996)'
_exptl_crystal_colour Colorless
_exptl_crystal_density_diffrn 0.792
_exptl_crystal_description Cube
_exptl_crystal_F_000 13944
_exptl_crystal_size_max 0.170
_exptl_crystal_size_mid 0.100
_exptl_crystal_size_min 0.080
_refine_diff_density_max 0.764
_refine_diff_density_min -0.505
_refine_diff_density_rms 0.080
_refine_ls_extinction_method none
_refine_ls_goodness_of_fit_ref 1.100
_refine_ls_hydrogen_treatment constr
_refine_ls_matrix_type full
_refine_ls_number_parameters 464
_refine_ls_number_reflns 8018
_refine_ls_number_restraints 0
_refine_ls_restrained_S_all 1.100
_refine_ls_R_factor_all 0.1564
_refine_ls_R_factor_gt 0.1107
_refine_ls_shift/su_max 0.002
_refine_ls_shift/su_mean 0.000
_refine_ls_structure_factor_coef Fsqd
_refine_ls_weighting_details 'w=1/[\s^2^(Fo^2^)+(0.1869P)^2^+220.9538P] where P=(Fo^2^+2Fc^2^)/3'
_refine_ls_weighting_scheme calc
_refine_ls_wR_factor_gt 0.3052
_refine_ls_wR_factor_ref 0.3443
_reflns_Friedel_coverage 0.000
_reflns_number_gt 4521
_reflns_number_total 8018
_reflns_threshold_expression 'I > 2\s(I)'
_cod_data_source_file am7b10884_si_002.cif
_cod_data_source_block urea_internal_sq_sx
_cod_original_cell_volume 58564(8)
_cod_database_code 4514257
_shelx_space_group_comment
;
The symmetry employed for this shelxl refinement is uniquely defined
by the following loop, which should always be used as a source of
symmetry information in preference to the above space-group names.
They are only intended as comments.
;
_shelx_estimated_absorpt_t_min 0.792
_shelx_estimated_absorpt_t_max 0.894
_shelxl_version_number 2014-3

loop_
_space_group_symop_operation_xyz
'x, y, z'
'-y, x-y, z'
'-x+y, -x, z'
'x-y, -y, -z+1/2'
'-x, -x+y, -z+1/2'
'y, x, -z+1/2'
'x+2/3, y+1/3, z+1/3'
'-y+2/3, x-y+1/3, z+1/3'
'-x+y+2/3, -x+1/3, z+1/3'
'x-y+2/3, -y+1/3, -z+5/6'
'-x+2/3, -x+y+1/3, -z+5/6'
'y+2/3, x+1/3, -z+5/6'
'x+1/3, y+2/3, z+2/3'
'-y+1/3, x-y+2/3, z+2/3'
'-x+y+1/3, -x+2/3, z+2/3'
'x-y+1/3, -y+2/3, -z+7/6'
'-x+1/3, -x+y+2/3, -z+7/6'
'y+1/3, x+2/3, -z+7/6'
'-x, -y, -z'
'y, -x+y, -z'
'x-y, x, -z'
'-x+y, y, z-1/2'
'x, x-y, z-1/2'
'-y, -x, z-1/2'
'-x+2/3, -y+1/3, -z+1/3'
'y+2/3, -x+y+1/3, -z+1/3'
'x-y+2/3, x+1/3, -z+1/3'
'-x+y+2/3, y+1/3, z-1/6'
'x+2/3, x-y+1/3, z-1/6'
'-y+2/3, -x+1/3, z-1/6'
'-x+1/3, -y+2/3, -z+2/3'
'y+1/3, -x+y+2/3, -z+2/3'
'x-y+1/3, x+2/3, -z+2/3'
'-x+y+1/3, y+2/3, z+1/6'
'x+1/3, x-y+2/3, z+1/6'
'-y+1/3, -x+2/3, z+1/6'

loop_
_atom_site_label
_atom_site_type_symbol
_atom_site_fract_x
_atom_site_fract_y
_atom_site_fract_z
_atom_site_U_iso_or_equiv
_atom_site_adp_type
_atom_site_occupancy
_atom_site_site_symmetry_order
_atom_site_calc_flag
_atom_site_refinement_flags_posn
_atom_site_refinement_flags_adp
_atom_site_refinement_flags_occupancy
_atom_site_disorder_assembly
_atom_site_disorder_group
Zn1 Zn 0.0000 0.0000 0.57964(2) 0.0762(6) Uani 1 3 d S T P . .
Zn2 Zn -0.02974(6) 0.05473(6) 0.55658(2) 0.0867(5) Uani 1 1 d . . . . .
Zn3 Zn 0.24871(5) 0.61158(6) 0.48622(2) 0.0887(5) Uani 1 1 d . . . . .
Zn4 Zn 0.3333 0.6667 0.46351(2) 0.0686(6) Uani 1 3 d S T P . .
O1 O 0.0000 0.0000 0.56245(8) 0.075(3) Uani 1 3 d S T P . .
O2 O 0.3333 0.6667 0.48022(8) 0.072(3) Uani 1 3 d S T P . .
O3 O 0.1161(4) 0.1029(4) 0.54673(8) 0.152(3) Uani 1 1 d . . . . .
O4 O 0.0363(6) 0.1246(5) 0.54896(12) 0.219(6) Uani 1 1 d . . . . .
O5 O 0.3796(6) 0.3503(9) 0.5254(2) 0.44(2) Uani 1 1 d . . . . .
O6 O 0.3425(6) 0.5580(6) 0.49357(13) 0.192(6) Uani 1 1 d . . . . .
O7 O 0.2350(6) 0.5389(4) 0.49299(10) 0.239(7) Uani 1 1 d . . . . .
O8 O 0.3888(3) 0.7492(3) 0.45698(5) 0.0836(17) Uani 1 1 d . . . . .
O9 O 0.3832(4) 0.8053(3) 0.47220(7) 0.122(2) Uani 1 1 d . . . . .
O10A O 0.4913(9) 0.8829(7) 0.40631(11) 0.153(8) Uani 0.547(5) 1 d . . P . .
O10B O 0.5179(9) 1.0967(10) 0.4715(2) 0.233(16) Uani 0.453(5) 1 d . . P . .
O11 O 0.6087(5) 1.1908(4) 0.40243(8) 0.148(3) Uani 1 1 d . . . . .
O12 O 0.6325(3) 1.2499(3) 0.41916(7) 0.117(2) Uani 1 1 d . . . . .
N1 N 0.2750(7) 0.2863(7) 0.52236(11) 0.182(5) Uani 1 1 d . . . . .
H1 H 0.2807 0.2593 0.5181 0.218 Uiso 1 1 calc R U . . .
N2 N 0.3214(7) 0.3920(7) 0.52280(11) 0.219(7) Uani 1 1 d . . . . .
H2 H 0.3473 0.4266 0.5267 0.263 Uiso 1 1 calc R U . . .
C1 C 0.0898(8) 0.1326(8) 0.54405(14) 0.166(6) Uani 1 1 d . . . . .
C2 C 0.1213(7) 0.1899(10) 0.53659(18) 0.249(12) Uani 1 1 d . . . . .
C3 C 0.1816(7) 0.2089(6) 0.53280(12) 0.170(6) Uani 1 1 d . . . . .
H3C H 0.2022 0.1857 0.5346 0.204 Uiso 1 1 calc R U . . .
C4 C 0.2114(7) 0.2650(7) 0.52598(14) 0.177(6) Uani 1 1 d . . . . .
C5 C 0.1828(8) 0.3024(9) 0.52376(15) 0.195(8) Uani 1 1 d . . . . .
C6 C 0.1258(12) 0.2813(11) 0.5280(3) 0.326(18) Uani 1 1 d . . . . .
H6 H 0.1072 0.3066 0.5266 0.391 Uiso 1 1 calc R U . . .
C7 C 0.0886(9) 0.2246(11) 0.5346(3) 0.37(2) Uani 1 1 d . . . . .
H7 H 0.0472 0.2112 0.5374 0.448 Uiso 1 1 calc R U . . .
C8 C 0.3319(12) 0.3472(7) 0.52478(19) 0.206(10) Uani 1 1 d . . . . .
C9 C 0.2083(10) 0.3573(7) 0.51654(19) 0.219(9) Uani 1 1 d . . . . .
C10 C 0.2759(10) 0.3997(8) 0.51548(16) 0.237(10) Uani 1 1 d . . . . .
C11 C 0.3012(8) 0.4529(6) 0.50836(14) 0.223(9) Uani 1 1 d . . . . .
H11 H 0.3454 0.4806 0.5077 0.267 Uiso 1 1 calc R U . . .
C12 C 0.2563(10) 0.4635(9) 0.50206(16) 0.222(9) Uani 1 1 d . . . . .
C13 C 0.1912(8) 0.4185(7) 0.5020(2) 0.250(12) Uani 1 1 d . . . . .
H13 H 0.1634 0.4270 0.4975 0.299 Uiso 1 1 calc R U . . .
C14 C 0.1682(9) 0.3666(10) 0.5078(2) 0.327(17) Uani 1 1 d . . . . .
H14 H 0.1258 0.3342 0.5065 0.392 Uiso 1 1 calc R U . . .
C15 C 0.2893(16) 0.5280(9) 0.4959(2) 0.258(14) Uani 1 1 d . . . . .
C16 C 0.3981(4) 0.7993(5) 0.46170(10) 0.088(3) Uani 1 1 d . . . . .
C17 C 0.4315(5) 0.8606(5) 0.45471(11) 0.111(4) Uani 1 1 d . . . . .
C18 C 0.4578(5) 0.8574(4) 0.44407(10) 0.120(4) Uani 1 1 d . . . . .
H18 H 0.4542 0.8192 0.4412 0.144 Uiso 1 1 calc R U . . .
C19 C 0.4909(7) 0.9157(6) 0.43760(11) 0.137(4) Uani 1 1 d . . . . .
C20 C 0.4930(7) 0.9703(6) 0.44147(11) 0.132(5) Uani 1 1 d . . . . .
C21 C 0.4655(8) 0.9686(6) 0.45156(13) 0.154(5) Uani 1 1 d . . . . .
C22 C 0.4318(6) 0.9118(6) 0.45855(11) 0.134(4) Uani 1 1 d . . . . .
H22 H 0.4107 0.9113 0.4656 0.161 Uiso 1 1 calc R U . . .
C24 C 0.5236(6) 1.0267(6) 0.43478(13) 0.135(4) Uani 1 1 d . . . . .
C25 C 0.5253(7) 1.0251(6) 0.42209(13) 0.147(5) Uani 1 1 d . . . . .
C26 C 0.5514(6) 1.0788(5) 0.41588(11) 0.137(5) Uani 1 1 d . . . . .
H26 H 0.5497 1.0767 0.4075 0.164 Uiso 1 1 calc R U . . .
C27 C 0.5818(6) 1.1391(5) 0.42148(12) 0.140(5) Uani 1 1 d . . . . .
C28 C 0.5858(7) 1.1398(6) 0.43362(12) 0.162(6) Uani 1 1 d . . . . .
H28 H 0.6107 1.1790 0.4375 0.194 Uiso 1 1 calc R U . . .
C29 C 0.5559(8) 1.0871(6) 0.44011(12) 0.155(6) Uani 1 1 d . . . . .
C30 C 0.6110(6) 1.1965(5) 0.41291(14) 0.148(5) Uani 1 1 d . . . . .
N3A N 0.5152(7) 0.9093(6) 0.42631(13) 0.090(4) Uani 0.547(5) 1 d . . P A 1
H3A H 0.5453 0.8999 0.4270 0.108 Uiso 0.547(5) 1 calc R U P A 1
N4A N 0.4910(7) 0.9692(7) 0.41435(12) 0.119(6) Uani 0.547(5) 1 d . . P A 1
H4A H 0.4625 0.9688 0.4095 0.143 Uiso 0.547(5) 1 calc R U P A 1
C23A C 0.5002(8) 0.9153(9) 0.4140(4) 0.156(13) Uani 0.547(5) 1 d . . P A 1
N3B N 0.4618(10) 1.0173(8) 0.45712(17) 0.128(7) Uani 0.453(5) 1 d . . P A 2
H3B H 0.4237 1.0121 0.4578 0.154 Uiso 0.453(5) 1 calc R U P A 2
N4B N 0.5583(10) 1.0954(8) 0.4521(3) 0.133(8) Uani 0.453(5) 1 d . . P A 2
H4B H 0.5976 1.1183 0.4545 0.159 Uiso 0.453(5) 1 calc R U P A 2
C23B C 0.5142(12) 1.0773(12) 0.4621(3) 0.124(9) Uani 0.453(5) 1 d . . P A 2

loop_
_atom_site_aniso_label
_atom_site_aniso_U_11
_atom_site_aniso_U_22
_atom_site_aniso_U_33
_atom_site_aniso_U_23
_atom_site_aniso_U_13
_atom_site_aniso_U_12
Zn1 0.0667(8) 0.0667(8) 0.0952(15) 0.000 0.000 0.0333(4)
Zn2 0.0857(9) 0.0875(9) 0.0930(10) -0.0124(6) -0.0189(6) 0.0479(7)
Zn3 0.0784(8) 0.0915(9) 0.0920(10) -0.0049(6) 0.0114(6) 0.0392(7)
Zn4 0.0672(8) 0.0672(8) 0.0713(13) 0.000 0.000 0.0336(4)
O1 0.071(4) 0.071(4) 0.084(7) 0.000 0.000 0.0353(19)
O2 0.069(4) 0.069(4) 0.078(7) 0.000 0.000 0.0345(19)
O3 0.125(6) 0.127(7) 0.192(8) 0.079(6) 0.032(6) 0.055(5)
O4 0.216(11) 0.157(9) 0.316(15) 0.136(10) 0.126(11) 0.118(9)
O5 0.124(10) 0.38(3) 0.71(4) 0.37(3) -0.024(15) 0.057(12)
O6 0.209(12) 0.121(10) 0.218(11) 0.080(8) 0.071(9) 0.062(8)
O7 0.259(12) 0.099(7) 0.240(12) 0.076(7) -0.133(10) 0.002(7)
O8 0.088(4) 0.066(4) 0.090(4) -0.003(3) 0.005(3) 0.033(3)
O9 0.170(7) 0.076(4) 0.117(6) 0.021(4) 0.046(5) 0.060(4)
O10A 0.30(2) 0.135(12) 0.086(9) -0.070(9) -0.063(10) 0.152(15)
O10B 0.129(14) 0.21(2) 0.23(2) -0.20(2) 0.049(14) -0.010(13)
O11 0.212(9) 0.104(6) 0.095(6) 0.004(5) -0.009(6) 0.054(6)
O12 0.130(6) 0.094(5) 0.122(6) 0.028(5) 0.008(4) 0.052(4)
N1 0.192(13) 0.167(12) 0.197(12) 0.083(9) 0.034(10) 0.098(11)
N2 0.246(16) 0.111(10) 0.187(12) 0.054(9) -0.060(10) 0.005(10)
C1 0.170(14) 0.162(14) 0.162(13) 0.100(11) 0.049(11) 0.080(12)
C2 0.086(10) 0.27(2) 0.32(2) 0.218(19) 0.026(12) 0.036(11)
C3 0.142(12) 0.145(11) 0.204(14) 0.110(10) 0.036(10) 0.057(9)
C4 0.134(11) 0.143(12) 0.247(17) 0.125(12) 0.041(11) 0.063(10)
C5 0.151(13) 0.206(17) 0.228(17) 0.156(14) 0.060(12) 0.088(13)
C6 0.26(2) 0.26(3) 0.52(4) 0.28(3) 0.17(3) 0.17(2)
C7 0.145(15) 0.29(3) 0.68(5) 0.34(3) 0.09(2) 0.111(17)
C8 0.25(3) 0.064(10) 0.244(19) 0.053(11) 0.059(18) 0.036(13)
C9 0.195(17) 0.097(10) 0.34(2) 0.116(14) 0.008(16) 0.055(11)
C10 0.205(17) 0.151(14) 0.245(18) 0.113(14) -0.092(15) 0.007(13)
C11 0.208(16) 0.116(11) 0.221(16) 0.109(11) -0.057(13) -0.012(10)
C12 0.24(2) 0.197(18) 0.185(16) 0.115(14) -0.037(14) 0.076(16)
C13 0.161(15) 0.090(10) 0.42(3) 0.132(15) -0.059(16) 0.003(9)
C14 0.160(15) 0.22(2) 0.53(4) 0.25(3) -0.048(19) 0.039(14)
C15 0.44(4) 0.114(16) 0.20(2) 0.082(14) -0.05(3) 0.12(2)
C16 0.081(6) 0.081(7) 0.095(8) 0.013(6) 0.025(5) 0.036(5)
C17 0.132(9) 0.067(7) 0.129(10) 0.027(6) 0.054(7) 0.047(6)
C18 0.143(9) 0.058(6) 0.118(9) 0.029(6) 0.049(7) 0.020(6)
C19 0.186(12) 0.100(9) 0.123(10) 0.024(8) 0.058(9) 0.070(9)
C20 0.206(13) 0.088(9) 0.097(9) 0.017(7) 0.063(8) 0.069(8)
C21 0.228(15) 0.075(8) 0.139(12) 0.005(8) 0.041(11) 0.061(9)
C22 0.180(12) 0.107(9) 0.121(9) 0.013(8) 0.055(8) 0.076(9)
C24 0.184(12) 0.075(8) 0.130(11) 0.020(8) 0.036(9) 0.053(8)
C25 0.198(13) 0.070(8) 0.130(11) 0.007(8) 0.037(9) 0.035(8)
C26 0.184(12) 0.071(8) 0.121(10) 0.004(7) 0.020(8) 0.039(8)
C27 0.172(12) 0.078(8) 0.120(11) 0.001(8) 0.009(8) 0.025(7)
C28 0.255(16) 0.080(9) 0.092(10) 0.009(7) 0.017(9) 0.040(9)
C29 0.276(18) 0.071(9) 0.091(9) 0.011(8) 0.000(10) 0.067(10)
C30 0.190(13) 0.052(7) 0.130(11) 0.010(8) -0.025(10) 0.006(7)
N3A 0.103(10) 0.066(9) 0.081(10) 0.020(7) 0.016(8) 0.026(8)
N4A 0.110(12) 0.084(11) 0.082(10) -0.001(8) 0.007(8) -0.012(9)
C23A 0.049(10) 0.042(12) 0.35(5) 0.077(18) 0.012(17) 0.000(9)
N3B 0.148(18) 0.075(13) 0.165(19) -0.016(12) 0.029(14) 0.058(13)
N4B 0.136(17) 0.062(12) 0.19(3) 0.005(14) 0.023(18) 0.044(12)
C23B 0.096(18) 0.084(19) 0.17(3) 0.047(19) 0.026(19) 0.029(15)

loop_
_atom_type_symbol
_atom_type_description
_atom_type_scat_dispersion_real
_atom_type_scat_dispersion_imag
_atom_type_scat_source
C C 0.0181 0.0091 'International Tables Vol C Tables 4.2.6.8 and 6.1.1.4'
H H 0.0000 0.0000 'International Tables Vol C Tables 4.2.6.8 and 6.1.1.4'
N N 0.0311 0.0180 'International Tables Vol C Tables 4.2.6.8 and 6.1.1.4'
O O 0.0492 0.0322 'International Tables Vol C Tables 4.2.6.8 and 6.1.1.4'
Zn Zn -1.5491 0.6778 'International Tables Vol C Tables 4.2.6.8 and 6.1.1.4'

loop_
_geom_angle_atom_site_label_1
_geom_angle_atom_site_label_2
_geom_angle_atom_site_label_3
_geom_angle
_geom_angle_site_symmetry_1
_geom_angle_site_symmetry_3
O12 Zn1 O12 107.4(3) 35_455 34_435
O12 Zn1 O12 107.4(3) 35_455 36_655
O12 Zn1 O12 107.4(3) 34_435 36_655
O12 Zn1 O1 111.5(2) 35_455 .
O12 Zn1 O1 111.5(2) 34_435 .
O12 Zn1 O1 111.5(2) 36_655 .
O11 Zn2 O4 108.0(5) 35_455 .
O11 Zn2 O3 102.5(4) 35_455 2
O4 Zn2 O3 111.6(5) . 2
O11 Zn2 O1 110.5(4) 35_455 .
O4 Zn2 O1 109.8(3) . .
O3 Zn2 O1 114.1(3) 2 .
O11 Zn2 Zn2 127.7(3) 35_455 3
O4 Zn2 Zn2 74.5(3) . 3
O3 Zn2 Zn2 125.7(3) 2 3
O1 Zn2 Zn2 35.56(13) . 3
O11 Zn2 Zn2 120.8(3) 35_455 2
O4 Zn2 Zn2 126.9(3) . 2
O3 Zn2 Zn2 78.5(3) 2 2
O1 Zn2 Zn2 35.56(13) . 2
Zn2 Zn2 Zn2 59.999(1) 3 2
O7 Zn3 O6 118.6(8) . 3_565
O7 Zn3 O2 116.1(5) . .
O6 Zn3 O2 111.7(5) 3_565 .
O7 Zn3 O9 100.0(4) . 2_665
O6 Zn3 O9 101.9(5) 3_565 2_665
O2 Zn3 O9 105.6(3) . 2_665
O7 Zn3 Zn4 121.7(5) . .
O6 Zn3 Zn4 119.6(5) 3_565 .
O2 Zn3 Zn4 34.2(2) . .
O9 Zn3 Zn4 71.4(2) 2_665 .
O7 Zn3 Zn3 134.1(3) . 3_565
O6 Zn3 Zn3 76.4(5) 3_565 3_565
O2 Zn3 Zn3 35.76(13) . 3_565
O9 Zn3 Zn3 120.1(2) 2_665 3_565
Zn4 Zn3 Zn3 59.93(2) . 3_565
O7 Zn3 Zn3 81.1(5) . 2_665
O6 Zn3 Zn3 129.2(4) 3_565 2_665
O2 Zn3 Zn3 35.76(13) . 2_665
O9 Zn3 Zn3 121.3(2) 2_665 2_665
Zn4 Zn3 Zn3 59.93(2) . 2_665
Zn3 Zn3 Zn3 60.001(1) 3_565 2_665
O2 Zn4 O8 112.47(18) . 2_665
O2 Zn4 O8 112.47(18) . 3_565
O8 Zn4 O8 106.3(2) 2_665 3_565
O2 Zn4 O8 112.48(19) . .
O8 Zn4 O8 106.3(2) 2_665 .
O8 Zn4 O8 106.3(2) 3_565 .
O2 Zn4 Zn3 35.35(3) . .
O8 Zn4 Zn3 79.22(18) 2_665 .
O8 Zn4 Zn3 113.23(18) 3_565 .
O8 Zn4 Zn3 136.71(19) . .
O2 Zn4 Zn3 35.35(3) . 3_565
O8 Zn4 Zn3 113.23(18) 2_665 3_565
O8 Zn4 Zn3 136.70(19) 3_565 3_565
O8 Zn4 Zn3 79.23(18) . 3_565
Zn3 Zn4 Zn3 60.14(5) . 3_565
O2 Zn4 Zn3 35.35(3) . 2_665
O8 Zn4 Zn3 136.70(19) 2_665 2_665
O8 Zn4 Zn3 79.22(18) 3_565 2_665
O8 Zn4 Zn3 113.24(18) . 2_665
Zn3 Zn4 Zn3 60.14(5) . 2_665
Zn3 Zn4 Zn3 60.14(5) 3_565 2_665
Zn2 O1 Zn2 108.9(3) 2 3
Zn2 O1 Zn2 108.9(3) 2 .
Zn2 O1 Zn2 108.9(3) 3 .
Zn2 O1 Zn1 110.1(2) 2 .
Zn2 O1 Zn1 110.1(2) 3 .
Zn2 O1 Zn1 110.1(2) . .
Zn4 O2 Zn3 110.4(2) . .
Zn4 O2 Zn3 110.5(2) . 3_565
Zn3 O2 Zn3 108.5(3) . 3_565
Zn4 O2 Zn3 110.5(2) . 2_665
Zn3 O2 Zn3 108.5(3) . 2_665
Zn3 O2 Zn3 108.5(3) 3_565 2_665
C1 O3 Zn2 127.7(9) . 3
C1 O4 Zn2 130.9(9) . .
C15 O6 Zn3 130.9(17) . 2_665
C15 O7 Zn3 121.1(11) . .
C16 O8 Zn4 123.5(6) . .
C16 O9 Zn3 131.9(6) . 3_565
C30 O11 Zn2 133.2(8) . 29_565
C30 O12 Zn1 126.7(8) . 28_565
C4 N1 C8 128.4(16) . .
C4 N1 H1 115.8 . .
C8 N1 H1 115.8 . .
C8 N2 C10 134.7(19) . .
C8 N2 H2 112.7 . .
C10 N2 H2 112.7 . .
O3 C1 O4 125.1(12) . .
O3 C1 C2 121.6(16) . .
O4 C1 C2 112.3(16) . .
C3 C2 C7 124.7(14) . .
C3 C2 C1 117.4(16) . .
C7 C2 C1 117.8(17) . .
C2 C3 C4 116.2(14) . .
C2 C3 H3C 121.9 . .
C4 C3 H3C 121.9 . .
C3 C4 C5 122.6(14) . .
C3 C4 N1 116.5(13) . .
C5 C4 N1 120.7(12) . .
C6 C5 C9 117.5(17) . .
C6 C5 C4 116.6(14) . .
C9 C5 C4 125.7(16) . .
C5 C6 C7 127.5(18) . .
C5 C6 H6 116.2 . .
C7 C6 H6 116.2 . .
C6 C7 C2 112.3(17) . .
C6 C7 H7 123.8 . .
C2 C7 H7 123.8 . .
O5 C8 N2 127(2) . .
O5 C8 N1 120(2) . .
N2 C8 N1 110(2) . .
C5 C9 C10 121.8(16) . .
C5 C9 C14 120.9(17) . .
C10 C9 C14 116.0(14) . .
C11 C10 C9 122.1(16) . .
C11 C10 N2 115.8(16) . .
C9 C10 N2 121.8(13) . .
C10 C11 C12 115.8(16) . .
C10 C11 H11 122.1 . .
C12 C11 H11 122.1 . .
C13 C12 C11 121.7(13) . .
C13 C12 C15 127.5(19) . .
C11 C12 C15 110.7(19) . .
C14 C13 C12 122.5(16) . .
C14 C13 H13 118.8 . .
C12 C13 H13 118.8 . .
C13 C14 C9 119.6(17) . .
C13 C14 H14 120.2 . .
C9 C14 H14 120.2 . .
O6 C15 O7 130.2(16) . .
O6 C15 C12 127(3) . .
O7 C15 C12 103(2) . .
O8 C16 O9 126.1(9) . .
O8 C16 C17 119.3(10) . .
O9 C16 C17 114.6(10) . .
C22 C17 C18 123.8(10) . .
C22 C17 C16 120.6(11) . .
C18 C17 C16 115.6(9) . .
C17 C18 C19 115.6(10) . .
C17 C18 H18 122.2 . .
C19 C18 H18 122.2 . .
C20 C19 C18 121.8(11) . .
C20 C19 N3A 124.3(11) . .
C18 C19 N3A 113.5(11) . .
C21 C20 C19 118.2(11) . .
C21 C20 C24 120.4(12) . .
C19 C20 C24 121.4(11) . .
C20 C21 N3B 128.1(14) . .
C20 C21 C22 122.9(11) . .
N3B C21 C22 109.1(14) . .
C17 C22 C21 117.5(11) . .
C17 C22 H22 121.3 . .
C21 C22 H22 121.3 . .
C29 C24 C20 122.5(13) . .
C29 C24 C25 116.4(11) . .
C20 C24 C25 121.0(12) . .
C26 C25 C24 120.3(11) . .
C26 C25 N4A 111.6(13) . .
C24 C25 N4A 127.2(12) . .
C25 C26 C27 121.9(12) . .
C25 C26 H26 119.1 . .
C27 C26 H26 119.1 . .
C28 C27 C26 117.0(11) . .
C28 C27 C30 127.8(12) . .
C26 C27 C30 115.1(12) . .
C29 C28 C27 122.2(12) . .
C29 C28 H28 118.9 . .
C27 C28 H28 118.9 . .
C28 C29 N4B 115.8(14) . .
C28 C29 C24 121.6(13) . .
N4B C29 C24 122.6(13) . .
O11 C30 O12 127.6(11) . .
O11 C30 C27 122.7(11) . .
O12 C30 C27 109.4(12) . .
C19 N3A C23A 133.7(18) . .
C19 N3A H3A 113.1 . .
C23A N3A H3A 113.1 . .
C23A N4A C25 125.8(19) . .
C23A N4A H4A 117.1 . .
C25 N4A H4A 117.1 . .
O10A C23A N4A 127(3) . .
O10A C23A N3A 129.4(19) . .
N4A C23A N3A 103(3) . .
C21 N3B C23B 128(2) . .
C21 N3B H3B 115.8 . .
C23B N3B H3B 115.8 . .
C29 N4B C23B 138(2) . .
C29 N4B H4B 110.8 . .
C23B N4B H4B 110.8 . .
O10B C23B N4B 134(3) . .
O10B C23B N3B 127(2) . .
N4B C23B N3B 98(2) . .

loop_
_geom_bond_atom_site_label_1
_geom_bond_atom_site_label_2
_geom_bond_distance
_geom_bond_site_symmetry_2
Zn1 O12 1.909(7) 35_455
Zn1 O12 1.909(7) 34_435
Zn1 O12 1.909(7) 36_655
Zn1 O1 1.943(9) .
Zn2 O11 1.874(8) 35_455
Zn2 O4 1.874(10) .
Zn2 O3 1.913(8) 2
Zn2 O1 1.933(3) .
Zn2 Zn2 3.144(2) 3
Zn2 Zn2 3.144(2) 2
Zn3 O7 1.806(9) .
Zn3 O6 1.877(10) 3_565
Zn3 O2 1.942(3) .
Zn3 O9 1.961(7) 2_665
Zn3 Zn4 3.1457(19) .
Zn3 Zn3 3.152(2) 3_565
Zn3 Zn3 3.152(2) 2_665
Zn4 O2 1.887(9) .
Zn4 O8 1.930(6) 2_665
Zn4 O8 1.930(6) 3_565
Zn4 O8 1.930(6) .
Zn4 Zn3 3.1458(19) 3_565
Zn4 Zn3 3.1458(19) 2_665
O1 Zn2 1.933(3) 2
O1 Zn2 1.933(3) 3
O2 Zn3 1.942(3) 3_565
O2 Zn3 1.942(3) 2_665
O3 C1 1.224(16) .
O3 Zn2 1.913(8) 3
O4 C1 1.343(18) .
O5 C8 1.13(3) .
O6 C15 1.16(3) .
O6 Zn3 1.877(10) 2_665
O7 C15 1.52(3) .
O8 C16 1.249(11) .
O9 C16 1.270(11) .
O9 Zn3 1.961(7) 3_565
O10A C23A 1.12(4) .
O10B C23B 1.15(3) .
O11 C30 1.191(14) .
O11 Zn2 1.875(8) 29_565
O12 C30 1.340(14) .
O12 Zn1 1.909(7) 28_565
N1 C4 1.431(16) .
N1 C8 1.47(2) .
N1 H1 0.8800 .
N2 C8 1.26(2) .
N2 C10 1.472(19) .
N2 H2 0.8800 .
C1 C2 1.480(18) .
C2 C3 1.376(19) .
C2 C7 1.44(3) .
C3 C4 1.418(15) .
C3 H3C 0.9500 .
C4 C5 1.42(2) .
C5 C6 1.31(2) .
C5 C9 1.421(18) .
C6 C7 1.43(2) .
C6 H6 0.9500 .
C7 H7 0.9500 .
C9 C10 1.45(2) .
C9 C14 1.49(2) .
C10 C11 1.385(17) .
C11 C12 1.44(2) .
C11 H11 0.9500 .
C12 C13 1.41(2) .
C12 C15 1.53(2) .
C13 C14 1.281(19) .
C13 H13 0.9500 .
C14 H14 0.9500 .
C16 C17 1.522(13) .
C17 C22 1.322(14) .
C17 C18 1.384(14) .
C18 C19 1.438(14) .
C18 H18 0.9500 .
C19 C20 1.381(15) .
C19 N3A 1.447(16) .
C20 C21 1.314(15) .
C20 C24 1.416(16) .
C21 N3B 1.390(19) .
C21 C22 1.443(16) .
C22 H22 0.9500 .
C24 C29 1.414(17) .
C24 C25 1.435(17) .
C25 C26 1.337(15) .
C25 N4A 1.481(18) .
C26 C27 1.425(16) .
C26 H26 0.9500 .
C27 C28 1.374(15) .
C27 C30 1.555(16) .
C28 C29 1.339(15) .
C28 H28 0.9500 .
C29 N4B 1.36(2) .
N3A C23A 1.47(3) .
N3A H3A 0.8800 .
N4A C23A 1.45(3) .
N4A H4A 0.8800 .
N3B C23B 1.49(3) .
N3B H3B 0.8800 .
N4B C23B 1.47(3) .
N4B H4B 0.8800 .

loop_
_geom_hbond_atom_site_label_D
_geom_hbond_atom_site_label_H
_geom_hbond_atom_site_label_A
_geom_hbond_distance_DH
_geom_hbond_distance_HA
_geom_hbond_distance_DA
_geom_hbond_angle_DHA
_geom_hbond_site_symmetry_A
N2 H2 O10B 0.88 2.06 2.89(2) 155.6 21_656
N3A H3A O10A 0.88 1.89 2.60(2) 135.7 12_455
N3B H3B O5 0.88 2.45 3.09(3) 129.1 20_566
